data_7005597
loop_
_publ_author_name
'Hoffart, Dennis J.'
'Habermehl, Nicolle C.'
'Loeb, Stephen J.'

_publ_section_title
;
 4,4'-Bipyridine-N-monoxide. A hybrid ligand for building networks
 using a combination of metal-ligand and hydrogen-bonding interactions.
;
_journal_issue 27
_journal_name_full 'Dalton transactions (Cambridge, England : 2003)'
_journal_page_first 2870
_journal_page_last 2875
_journal_paper_doi 10.1039/b703456c
_journal_year 2007
_chemical_formula_sum 'C40 H39 Cu F12 N8 O7.5 P2'
_chemical_formula_weight 1105.27
_chemical_name_systematic
;
?
;
_space_group_IT_number 104
_symmetry_cell_setting tetragonal
_symmetry_space_group_name_Hall 'P 4 -2n'
_symmetry_space_group_name_H-M 'P 4 n c'
_atom_sites_solution_hydrogens geom
_atom_sites_solution_primary direct
_atom_sites_solution_secondary difmap
_audit_creation_method SHELXL-97
_cell_angle_alpha 90.00
_cell_angle_beta 90.00
_cell_angle_gamma 90.00
_cell_formula_units_Z 2
_cell_length_a 17.183(8)
_cell_length_b 17.183(8)
_cell_length_c 8.128(6)
_cell_measurement_temperature 173(2)
_cell_measurement_theta_max 28.5
_cell_measurement_theta_min 1.5
_cell_volume 2400(2)
_computing_cell_refinement 'Bruker SAINT'
_computing_data_collection 'Bruker SMART'
_computing_data_reduction 'Bruker SHELXTL XPREP'
_computing_molecular_graphics 'Bruker SHELXTL XP'
_computing_publication_material 'Bruker SHELXTL XCIF'
_computing_structure_refinement 'SHELXL-97 (Sheldrick, 1997)'
_computing_structure_solution 'SHELXS-97 (Sheldrick, 1997)'
_diffrn_ambient_temperature 173(2)
_diffrn_measured_fraction_theta_full 0.997
_diffrn_measured_fraction_theta_max 0.997
_diffrn_measurement_device_type 'Bruker APEX CCD'
_diffrn_measurement_method 'hemisphere scans'
_diffrn_radiation_monochromator graphite
_diffrn_radiation_source 'fine-focus sealed tube'
_diffrn_radiation_type MoK\a
_diffrn_radiation_wavelength 0.71073
_diffrn_reflns_av_R_equivalents 0.0693
_diffrn_reflns_av_sigmaI/netI 0.0482
_diffrn_reflns_limit_h_max 20
_diffrn_reflns_limit_h_min -20
_diffrn_reflns_limit_k_max 20
_diffrn_reflns_limit_k_min -20
_diffrn_reflns_limit_l_max 9
_diffrn_reflns_limit_l_min -9
_diffrn_reflns_number 18137
_diffrn_reflns_theta_full 25.00
_diffrn_reflns_theta_max 25.00
_diffrn_reflns_theta_min 2.65
_diffrn_standards_decay_% 0
_diffrn_standards_number 100
_exptl_absorpt_coefficient_mu 0.625
_exptl_absorpt_correction_T_max 1.000000
_exptl_absorpt_correction_T_min 0.857200
_exptl_absorpt_correction_type empirical
_exptl_crystal_colour block
_exptl_crystal_density_diffrn 1.530
_exptl_crystal_density_method 'not measured'
_exptl_crystal_description blue
_exptl_crystal_F_000 1124
_exptl_crystal_size_max 0.28
_exptl_crystal_size_mid 0.20
_exptl_crystal_size_min 0.18
_refine_diff_density_max 0.587
_refine_diff_density_min -0.269
_refine_diff_density_rms 0.079
_refine_ls_abs_structure_details 'Flack H D (1983), Acta Cryst. A39, 876-881'
_refine_ls_abs_structure_Flack 0.08(4)
_refine_ls_extinction_method none
_refine_ls_goodness_of_fit_ref 1.111
_refine_ls_hydrogen_treatment constr
_refine_ls_matrix_type full
_refine_ls_number_parameters 208
_refine_ls_number_reflns 2113
_refine_ls_number_restraints 145
_refine_ls_restrained_S_all 1.165
_refine_ls_R_factor_all 0.0831
_refine_ls_R_factor_gt 0.0676
_refine_ls_shift/su_max 0.084
_refine_ls_shift/su_mean 0.008
_refine_ls_structure_factor_coef Fsqd
_refine_ls_weighting_details 'calc w=1/[\s^2^(Fo^2^)+(0.0707P)^2^+5.9652P] where P=(Fo^2^+2Fc^2^)/3'
_refine_ls_weighting_scheme calc
_refine_ls_wR_factor_gt 0.1599
_refine_ls_wR_factor_ref 0.1719
_reflns_number_gt 1777
_reflns_number_total 2113
_reflns_threshold_expression >2sigma(I)
_cod_data_source_file b703456c.txt
_cod_data_source_block '[Cu(H2O)2(BIPYMO)4][PF6]2'
_cod_original_sg_symbol_H-M P4nc
_cod_original_formula_sum 'C40 H39 Cu F12 N8 O7.50 P2'
_cod_database_code 7005597

loop_
_symmetry_equiv_pos_as_xyz
'x, y, z'
'-x, -y, z'
'-y, x, z'
'y, -x, z'
'x+1/2, -y+1/2, z+1/2'
'-x+1/2, y+1/2, z+1/2'
'-y+1/2, -x+1/2, z+1/2'
'y+1/2, x+1/2, z+1/2'

loop_
_atom_site_label
_atom_site_type_symbol
_atom_site_fract_x
_atom_site_fract_y
_atom_site_fract_z
_atom_site_U_iso_or_equiv
_atom_site_adp_type
_atom_site_occupancy
_atom_site_symmetry_multiplicity
_atom_site_calc_flag
_atom_site_refinement_flags
_atom_site_disorder_assembly
_atom_site_disorder_group
Cu1 Cu 0.0000 0.0000 -0.0035(3) 0.0273(4) Uani 1 4 d S . .
O1 O 0.4884(2) -0.3560(3) -0.0400(13) 0.104(4) Uani 1 1 d . . .
O1W O 0.0000 0.0000 -0.2970(14) 0.041(3) Uani 1 4 d S . .
H1W H -0.0012 -0.0461 -0.3314 0.049 Uiso 0.50 1 calc PR . .
O2W O 0.0000 0.0000 0.2770(13) 0.040(3) Uani 1 4 d S . .
H2W H -0.0004 -0.0461 0.3114 0.047 Uiso 0.50 1 calc PR . .
N1 N 0.1003(2) -0.0641(2) -0.0034(9) 0.0298(10) Uani 1 1 d . . .
N2 N 0.4284(3) -0.3090(3) -0.0290(12) 0.065(2) Uani 1 1 d . . .
C1 C 0.1605(3) -0.0483(3) -0.1019(9) 0.0353(14) Uani 1 1 d . . .
H1A H 0.1569 -0.0047 -0.1734 0.042 Uiso 1 1 calc R . .
C2 C 0.2280(4) -0.0925(3) -0.1048(9) 0.0384(15) Uani 1 1 d . . .
H2A H 0.2699 -0.0788 -0.1754 0.046 Uiso 1 1 calc R . .
C3 C 0.2334(3) -0.1575(3) -0.0019(12) 0.0334(12) Uani 1 1 d . . .
C4 C 0.1721(4) -0.1730(4) 0.1002(8) 0.0365(14) Uani 1 1 d . . .
H4A H 0.1740 -0.2163 0.1727 0.044 Uiso 1 1 calc R . .
C5 C 0.1073(4) -0.1255(3) 0.0976(8) 0.0352(15) Uani 1 1 d . . .
H5A H 0.0657 -0.1368 0.1707 0.042 Uiso 1 1 calc R . .
C6 C 0.3024(3) -0.2094(3) -0.0107(13) 0.0377(13) Uani 1 1 d . . .
C7 C 0.3751(4) -0.1831(4) -0.0557(10) 0.051(2) Uani 1 1 d . . .
H7A H 0.3824 -0.1297 -0.0820 0.062 Uiso 1 1 calc R . .
C8 C 0.4381(4) -0.2342(4) -0.0631(13) 0.068(3) Uani 1 1 d . . .
H8A H 0.4882 -0.2153 -0.0926 0.082 Uiso 1 1 calc R . .
C9 C 0.3583(3) -0.3365(3) 0.0211(12) 0.047(2) Uani 1 1 d . . .
H9A H 0.3529 -0.3894 0.0526 0.056 Uiso 1 1 calc R . .
C10 C 0.2958(4) -0.2878(4) 0.0262(10) 0.044(2) Uani 1 1 d . . .
H10A H 0.2463 -0.3082 0.0557 0.053 Uiso 1 1 calc R . .
P1 P 0.0827(3) -0.3845(4) -0.2326(9) 0.100(2) Uani 0.50 1 d PDU A -1
F1 F 0.1098(13) -0.3932(14) -0.4150(17) 0.243(10) Uani 0.50 1 d PDU A -1
F2 F 0.1669(8) -0.3778(13) -0.175(3) 0.208(11) Uani 0.50 1 d PDU A -1
F3 F 0.0895(12) -0.4758(7) -0.217(4) 0.286(13) Uani 0.50 1 d PDU A -1
F4 F 0.0746(8) -0.2976(6) -0.254(2) 0.177(8) Uani 0.50 1 d PDU A -1
F5 F -0.0027(6) -0.3984(10) -0.289(3) 0.219(10) Uani 0.50 1 d PDU A -1
F6 F 0.0514(15) -0.3797(15) -0.0550(19) 0.325(13) Uani 0.50 1 d PDU A -1
O1S O 0.157(2) -0.390(3) -0.269(7) 0.27(3) Uani 0.50 1 d PD B -2
O2S O 0.028(2) -0.436(2) -0.465(8) 0.18(2) Uani 0.25 1 d PD C -2

loop_
_atom_site_aniso_label
_atom_site_aniso_U_11
_atom_site_aniso_U_22
_atom_site_aniso_U_33
_atom_site_aniso_U_23
_atom_site_aniso_U_13
_atom_site_aniso_U_12
Cu1 0.0171(4) 0.0171(4) 0.0476(7) 0.000 0.000 0.000
O1 0.023(2) 0.037(3) 0.252(12) -0.044(5) -0.020(4) 0.0150(19)
O1W 0.029(4) 0.029(4) 0.063(8) 0.000 0.000 0.000
O2W 0.037(4) 0.037(4) 0.046(7) 0.000 0.000 0.000
N1 0.0204(19) 0.024(2) 0.045(2) 0.006(3) 0.004(4) 0.0019(16)
N2 0.028(3) 0.036(3) 0.130(7) -0.033(4) -0.014(4) 0.007(2)
C1 0.028(3) 0.029(3) 0.049(4) 0.005(3) 0.009(3) 0.002(2)
C2 0.026(3) 0.031(3) 0.058(4) -0.001(3) 0.008(3) 0.000(2)
C3 0.026(3) 0.026(2) 0.047(3) 0.000(4) -0.009(4) 0.005(2)
C4 0.031(4) 0.031(4) 0.047(4) 0.003(3) 0.000(3) 0.006(3)
C5 0.028(3) 0.028(3) 0.049(4) 0.004(3) 0.005(3) 0.007(3)
C6 0.029(3) 0.031(3) 0.053(3) -0.006(4) -0.009(4) 0.006(2)
C7 0.030(3) 0.033(3) 0.091(7) -0.018(3) 0.002(3) 0.008(3)
C8 0.029(3) 0.037(4) 0.138(10) -0.025(4) -0.004(4) 0.010(3)
C9 0.030(3) 0.026(3) 0.084(6) -0.012(4) -0.012(4) -0.002(2)
C10 0.032(3) 0.034(3) 0.068(6) -0.011(4) -0.006(4) 0.002(2)
P1 0.052(3) 0.117(5) 0.129(5) 0.055(5) -0.005(3) -0.003(3)
F1 0.194(18) 0.37(2) 0.163(12) -0.075(16) 0.032(13) -0.01(3)
F2 0.118(11) 0.24(2) 0.26(2) 0.08(2) -0.090(13) -0.042(13)
F3 0.18(2) 0.111(8) 0.56(4) 0.088(18) -0.13(3) 0.016(12)
F4 0.113(11) 0.105(7) 0.31(2) 0.046(11) 0.100(13) 0.007(8)
F5 0.057(7) 0.133(14) 0.47(3) 0.01(2) -0.007(11) 0.024(7)
F6 0.35(3) 0.43(3) 0.200(14) 0.134(19) 0.139(17) 0.06(3)
O1S 0.18(3) 0.25(4) 0.38(7) 0.09(4) -0.11(3) -0.14(3)
O2S 0.08(2) 0.13(3) 0.31(8) 0.01(4) -0.02(4) 0.06(2)

loop_
_atom_type_symbol
_atom_type_description
_atom_type_scat_dispersion_real
_atom_type_scat_dispersion_imag
_atom_type_scat_source
C C 0.0033 0.0016 'International Tables Vol C Tables 4.2.6.8 and 6.1.1.4'
H H 0.0000 0.0000 'International Tables Vol C Tables 4.2.6.8 and 6.1.1.4'
N N 0.0061 0.0033 'International Tables Vol C Tables 4.2.6.8 and 6.1.1.4'
O O 0.0106 0.0060 'International Tables Vol C Tables 4.2.6.8 and 6.1.1.4'
F F 0.0171 0.0103 'International Tables Vol C Tables 4.2.6.8 and 6.1.1.4'
P P 0.1023 0.0942 'International Tables Vol C Tables 4.2.6.8 and 6.1.1.4'
Cu Cu 0.3201 1.2651 'International Tables Vol C Tables 4.2.6.8 and 6.1.1.4'

loop_
_geom_angle_atom_site_label_1
_geom_angle_atom_site_label_2
_geom_angle_atom_site_label_3
_geom_angle
_geom_angle_site_symmetry_1
_geom_angle_site_symmetry_3
_geom_angle_publ_flag
N1 Cu1 N1 179.9(4) 4 3 ?
N1 Cu1 N1 90.0 4 . ?
N1 Cu1 N1 90.0 3 . ?
N1 Cu1 N1 90.0 4 2 ?
N1 Cu1 N1 90.0 3 2 ?
N1 Cu1 N1 179.9(4) . 2 ?
N1 Cu1 O2W 90.0(2) 4 . ?
N1 Cu1 O2W 90.0(2) 3 . ?
N1 Cu1 O2W 90.0(2) . . ?
N1 Cu1 O2W 90.0(2) 2 . ?
N1 Cu1 O1W 90.0(2) 4 . ?
N1 Cu1 O1W 90.0(2) 3 . ?
N1 Cu1 O1W 90.0(2) . . ?
N1 Cu1 O1W 90.0(2) 2 . ?
O2W Cu1 O1W 180 . . ?
C1 N1 C5 117.2(5) . . ?
C1 N1 Cu1 122.9(4) . . ?
C5 N1 Cu1 119.9(4) . . ?
O1 N2 C8 118.9(6) . . ?
O1 N2 C9 120.3(6) . . ?
C8 N2 C9 120.8(6) . . ?
N1 C1 C2 123.1(6) . . ?
C1 C2 C3 118.8(6) . . ?
C4 C3 C2 117.9(5) . . ?
C4 C3 C6 121.8(6) . . ?
C2 C3 C6 120.2(7) . . ?
C3 C4 C5 119.8(6) . . ?
N1 C5 C4 123.1(6) . . ?
C7 C6 C10 116.8(5) . . ?
C7 C6 C3 122.6(5) . . ?
C10 C6 C3 120.6(6) . . ?
C6 C7 C8 120.5(7) . . ?
N2 C8 C7 120.2(7) . . ?
N2 C9 C10 119.7(6) . . ?
C9 C10 C6 121.7(6) . . ?
F2 P1 F4 92.8(8) . . ?
F2 P1 F6 92.2(8) . . ?
F4 P1 F6 91.4(8) . . ?
F2 P1 F5 175.5(9) . . ?
F4 P1 F5 91.7(7) . . ?
F6 P1 F5 87.4(7) . . ?
F2 P1 F1 91.0(7) . . ?
F4 P1 F1 90.7(8) . . ?
F6 P1 F1 176.1(10) . . ?
F5 P1 F1 89.2(8) . . ?
F2 P1 F3 88.9(7) . . ?
F4 P1 F3 177.6(9) . . ?
F6 P1 F3 90.2(8) . . ?
F5 P1 F3 86.6(7) . . ?
F1 P1 F3 87.6(8) . . ?

loop_
_geom_bond_atom_site_label_1
_geom_bond_atom_site_label_2
_geom_bond_distance
_geom_bond_site_symmetry_2
_geom_bond_publ_flag
Cu1 N1 2.046(4) 4 ?
Cu1 N1 2.046(4) 3 ?
Cu1 N1 2.046(4) . ?
Cu1 N1 2.046(4) 2 ?
Cu1 O2W 2.280(11) . ?
Cu1 O1W 2.385(12) . ?
O1 N2 1.312(7) . ?
N1 C1 1.335(8) . ?
N1 C5 1.342(8) . ?
N2 C8 1.326(10) . ?
N2 C9 1.355(9) . ?
C1 C2 1.387(8) . ?
C2 C3 1.399(9) . ?
C3 C4 1.367(10) . ?
C3 C6 1.485(7) . ?
C4 C5 1.380(9) . ?
C6 C7 1.378(9) . ?
C6 C10 1.385(9) . ?
C7 C8 1.396(9) . ?
C9 C10 1.362(9) . ?
P1 F2 1.525(11) . ?
P1 F4 1.509(10) . ?
P1 F6 1.543(11) . ?
P1 F5 1.556(10) . ?
P1 F1 1.560(10) . ?
P1 F3 1.579(11) . ?
